data_7214788
loop_
_publ_author_name
'Stilinovi\'c, Vladimir'
'U\<zarevi\'c, Krunoslav'
'Cvrtila, Ivica'
'Kaitner, Branko'

_publ_section_title
;
 Bis(morpholine) hydrogen bond pincer -- a novel series of heteroleptic
 Cu(ii) coordination compounds as receptors for electron rich guests
;
_journal_issue 21
_journal_name_full CrystEngComm
_journal_page_first 7493
_journal_paper_doi 10.1039/c2ce25848j
_journal_volume 14
_journal_year 2012
_chemical_formula_moiety 'C18 H27 Cu N3 O7'
_chemical_formula_sum 'C18 H27 Cu N3 O7'
_chemical_formula_weight 460.97
_chemical_name_systematic
;
benzoylacetonatonitratobis(morpholine)copper(II)
;
_space_group_IT_number 14
_symmetry_cell_setting monoclinic
_symmetry_space_group_name_Hall '-P 2yn'
_symmetry_space_group_name_H-M 'P 1 21/n 1'
_atom_sites_solution_hydrogens geom
_atom_sites_solution_primary direct
_atom_sites_solution_secondary difmap
_audit_creation_date 2011-11-23T15:52:43-00:00
_audit_creation_method 'WinGX routine CIF_UPDATE'
_cell_angle_alpha 90
_cell_angle_beta 92.171(4)
_cell_angle_gamma 90
_cell_formula_units_Z 4
_cell_length_a 13.5493(6)
_cell_length_b 11.3606(4)
_cell_length_c 13.7432(6)
_cell_measurement_reflns_used 126
_cell_measurement_temperature 295(2)
_cell_measurement_theta_max 52.0
_cell_measurement_theta_min 4.6
_cell_volume 2113.95(15)
_computing_structure_refinement 'SHELXL-97 (Sheldrick, 2008)'
_computing_structure_solution 'SHELXS-97 (Sheldrick, 2008)'
_diffrn_ambient_temperature 295(2)
_diffrn_measured_fraction_theta_full 0.987
_diffrn_measured_fraction_theta_max 0.987
_diffrn_measurement_device_type
;
Oxford Diffraction Xcalibur CCD
diffractometer
;
_diffrn_measurement_method '\w scan'
_diffrn_radiation_monochromator graphite
_diffrn_radiation_source 'fine-focus sealed tube'
_diffrn_radiation_type MoK\a
_diffrn_radiation_wavelength 0.71073
_diffrn_reflns_av_R_equivalents 0.0247
_diffrn_reflns_av_unetI/netI 0.062
_diffrn_reflns_limit_h_max 16
_diffrn_reflns_limit_h_min -14
_diffrn_reflns_limit_k_max 13
_diffrn_reflns_limit_k_min -8
_diffrn_reflns_limit_l_max 16
_diffrn_reflns_limit_l_min -13
_diffrn_reflns_number 7690
_diffrn_reflns_theta_full 25
_diffrn_reflns_theta_max 25
_diffrn_reflns_theta_min 4.14
_diffrn_standards_number 27
_exptl_absorpt_coefficient_mu 1.077
_exptl_absorpt_correction_type none
_exptl_crystal_colour green
_exptl_crystal_density_diffrn 1.448
_exptl_crystal_density_method 'not measured'
_exptl_crystal_description plate
_exptl_crystal_F_000 964
_exptl_crystal_size_max 0.12
_exptl_crystal_size_mid 0.11
_exptl_crystal_size_min 0.05
_refine_diff_density_max 0.288
_refine_diff_density_min -0.18
_refine_diff_density_rms 0.041
_refine_ls_extinction_method none
_refine_ls_goodness_of_fit_ref 0.934
_refine_ls_hydrogen_treatment mixed
_refine_ls_matrix_type full
_refine_ls_number_parameters 271
_refine_ls_number_reflns 3670
_refine_ls_number_restraints 4
_refine_ls_restrained_S_all 0.933
_refine_ls_R_factor_all 0.0657
_refine_ls_R_factor_gt 0.0365
_refine_ls_shift/su_max 0.001
_refine_ls_shift/su_mean 0
_refine_ls_structure_factor_coef Fsqd
_refine_ls_weighting_details 'calc w=1/[\s^2^(Fo^2^)+(0.0370P)^2^+0.0000P] where P=(Fo^2^+2Fc^2^)/3'
_refine_ls_weighting_scheme calc
_refine_ls_wR_factor_gt 0.0761
_refine_ls_wR_factor_ref 0.0789
_reflns_number_gt 2268
_reflns_number_total 3670
_reflns_threshold_expression >2sigma(I)
_cod_data_source_file c2ce25848j.txt
_cod_data_source_block bzac_NO3
_cod_original_sg_symbol_Hall '-P 2yn '
_cod_original_sg_symbol_H-M 'P 21/n'
_cod_database_code 7214788

loop_
_symmetry_equiv_pos_as_xyz
'x, y, z'
'-x+1/2, y+1/2, -z+1/2'
'-x, -y, -z'
'x-1/2, -y-1/2, z-1/2'

loop_
_atom_site_label
_atom_site_type_symbol
_atom_site_fract_x
_atom_site_fract_y
_atom_site_fract_z
_atom_site_U_iso_or_equiv
_atom_site_adp_type
_atom_site_occupancy
_atom_site_symmetry_multiplicity
_atom_site_calc_flag
_atom_site_refinement_flags
Cu1 Cu 0.61614(3) 0.33086(3) 0.81105(3) 0.04798(14) Uani 1 1 d .
O2 O 0.63433(16) 0.43174(15) 0.92235(14) 0.0557(6) Uani 1 1 d .
N2 N 0.58132(18) 0.21604(19) 0.70126(17) 0.0457(6) Uani 1 1 d D
O5 O 0.78092(16) 0.33067(17) 0.74212(17) 0.0740(7) Uani 1 1 d .
O1 O 0.54760(15) 0.45140(16) 0.73677(15) 0.0580(6) Uani 1 1 d .
N1 N 0.65794(19) 0.19606(18) 0.90189(18) 0.0468(6) Uani 1 1 d D
C12 C 0.7847(3) 0.1044(3) 1.0098(3) 0.0787(11) Uani 1 1 d .
H12A H 0.7839 0.0319 0.9725 0.094 Uiso 1 1 calc R
H12B H 0.851 0.1154 1.0374 0.094 Uiso 1 1 calc R
C11 C 0.7590(2) 0.2063(3) 0.9424(2) 0.0674(10) Uani 1 1 d .
H11A H 0.7659 0.2797 0.9781 0.081 Uiso 1 1 calc R
H11B H 0.8047 0.2079 0.8898 0.081 Uiso 1 1 calc R
N3 N 0.8201(2) 0.4263(2) 0.72781(19) 0.0559(7) Uani 1 1 d U
O7 O 0.89735(18) 0.4342(2) 0.6836(2) 0.0884(8) Uani 1 1 d U
C14 C 0.5904(2) 0.1797(2) 0.9811(2) 0.0582(8) Uani 1 1 d .
H14A H 0.5246 0.164 0.9539 0.07 Uiso 1 1 calc R
H14B H 0.5876 0.2518 1.0187 0.07 Uiso 1 1 calc R
C18 C 0.4777(2) 0.1788(3) 0.7030(2) 0.0721(10) Uani 1 1 d .
H18A H 0.4354 0.2476 0.6975 0.086 Uiso 1 1 calc R
H18B H 0.466 0.1412 0.7648 0.086 Uiso 1 1 calc R
O4 O 0.7190(2) 0.0945(2) 1.08487(17) 0.0814(7) Uani 1 1 d .
O3 O 0.47230(19) 0.1404(2) 0.52986(18) 0.0805(7) Uani 1 1 d .
C5 C 0.6546(2) 0.6014(2) 1.0172(2) 0.0430(7) Uani 1 1 d .
O6 O 0.78109(18) 0.5165(2) 0.7551(2) 0.0910(8) Uani 1 1 d .
C16 C 0.5729(3) 0.1653(3) 0.5269(2) 0.0688(9) Uani 1 1 d .
H16A H 0.5879 0.1944 0.4628 0.083 Uiso 1 1 calc R
H16B H 0.6106 0.0938 0.5388 0.083 Uiso 1 1 calc R
C6 C 0.6758(2) 0.5340(3) 1.0992(2) 0.0573(9) Uani 1 1 d .
H6 H 0.6644 0.4533 1.0971 0.069 Uiso 1 1 calc R
C4 C 0.6187(2) 0.5430(2) 0.9249(2) 0.0460(7) Uani 1 1 d U
C1 C 0.4857(3) 0.6365(3) 0.6900(3) 0.0747(10) Uani 1 1 d .
H1A H 0.5155 0.6294 0.628 0.112 Uiso 1 1 calc R
H1B H 0.4902 0.7167 0.7118 0.112 Uiso 1 1 calc R
H1C H 0.4175 0.6138 0.6837 0.112 Uiso 1 1 calc R
C15 C 0.6022(3) 0.2563(3) 0.6026(2) 0.0688(10) Uani 1 1 d .
H15A H 0.6721 0.273 0.599 0.083 Uiso 1 1 calc R
H15B H 0.5663 0.3287 0.589 0.083 Uiso 1 1 calc R
C3 C 0.5721(2) 0.6050(2) 0.8509(2) 0.0510(8) Uani 1 1 d U
H3 H 0.5622 0.685 0.8607 0.061 Uiso 1 1 calc R
C2 C 0.5388(2) 0.5577(3) 0.7629(2) 0.0516(8) Uani 1 1 d .
C13 C 0.6213(3) 0.0801(3) 1.0476(3) 0.0751(10) Uani 1 1 d .
H13A H 0.5769 0.0761 1.1012 0.09 Uiso 1 1 calc R
H13B H 0.6163 0.0065 1.012 0.09 Uiso 1 1 calc R
C17 C 0.4507(3) 0.0942(3) 0.6212(3) 0.0883(12) Uani 1 1 d .
H17A H 0.4867 0.0212 0.6314 0.106 Uiso 1 1 calc R
H17B H 0.3807 0.0765 0.6223 0.106 Uiso 1 1 calc R
C10 C 0.6719(2) 0.7214(2) 1.0231(2) 0.0534(8) Uani 1 1 d .
H10 H 0.6575 0.7689 0.9693 0.064 Uiso 1 1 calc R
C9 C 0.7102(2) 0.7709(3) 1.1080(2) 0.0603(9) Uani 1 1 d .
H9 H 0.7217 0.8516 1.1109 0.072 Uiso 1 1 calc R
C7 C 0.7133(2) 0.5842(3) 1.1838(2) 0.0615(9) Uani 1 1 d .
H7 H 0.7264 0.5377 1.2385 0.074 Uiso 1 1 calc R
C8 C 0.7313(2) 0.7027(3) 1.1875(3) 0.0617(9) Uani 1 1 d .
H8 H 0.7578 0.7366 1.2442 0.074 Uiso 1 1 calc R
H1N H 0.656(2) 0.1251(12) 0.8713(18) 0.062(9) Uiso 1 1 d D
H2N H 0.6185(16) 0.1514(13) 0.716(2) 0.054(9) Uiso 1 1 d D

loop_
_atom_site_aniso_label
_atom_site_aniso_U_11
_atom_site_aniso_U_22
_atom_site_aniso_U_33
_atom_site_aniso_U_23
_atom_site_aniso_U_13
_atom_site_aniso_U_12
Cu1 0.0610(3) 0.03815(19) 0.0444(2) -0.00152(19) -0.00233(17) 0.00410(19)
O2 0.0838(16) 0.0346(10) 0.0485(13) -0.0014(9) -0.0024(11) 0.0083(10)
N2 0.0505(17) 0.0427(13) 0.0436(16) -0.0006(12) -0.0029(13) 0.0046(13)
O5 0.0852(17) 0.0459(12) 0.0915(18) 0.0059(12) 0.0105(14) -0.0224(12)
O1 0.0713(15) 0.0459(11) 0.0556(14) -0.0045(10) -0.0128(11) 0.0096(10)
N1 0.0568(17) 0.0390(14) 0.0441(15) -0.0035(12) -0.0041(13) 0.0045(12)
C12 0.071(3) 0.080(2) 0.083(3) 0.016(2) -0.021(2) 0.005(2)
C11 0.061(2) 0.072(2) 0.069(2) 0.0169(19) -0.0036(19) 0.0055(18)
N3 0.0637(18) 0.0510(15) 0.0529(17) 0.0067(14) 0.0022(13) -0.0127(16)
O7 0.0822(18) 0.0770(15) 0.108(2) 0.0093(15) 0.0354(15) -0.0144(14)
C14 0.060(2) 0.0543(18) 0.061(2) 0.0070(17) 0.0043(17) -0.0056(17)
C18 0.061(2) 0.087(2) 0.069(2) -0.014(2) 0.0124(18) -0.011(2)
O4 0.110(2) 0.0820(16) 0.0511(16) 0.0137(13) -0.0162(16) -0.0059(16)
O3 0.0745(19) 0.1042(18) 0.0614(17) -0.0172(14) -0.0170(14) 0.0024(15)
C5 0.0421(18) 0.0409(16) 0.0461(19) -0.0042(15) 0.0048(15) 0.0031(14)
O6 0.0880(19) 0.0544(14) 0.132(2) -0.0039(15) 0.0299(17) -0.0017(14)
C16 0.080(3) 0.082(2) 0.044(2) -0.0056(19) -0.0015(18) -0.005(2)
C6 0.074(2) 0.0470(16) 0.051(2) -0.0040(17) 0.0049(18) -0.0049(16)
C4 0.0460(19) 0.0422(16) 0.0501(18) -0.0007(13) 0.0077(14) 0.0047(13)
C1 0.081(3) 0.070(2) 0.071(2) 0.0051(19) -0.017(2) 0.0217(19)
C15 0.083(3) 0.074(2) 0.050(2) -0.0035(19) 0.0075(19) -0.0130(19)
C3 0.055(2) 0.0407(15) 0.057(2) -0.0030(14) -0.0025(15) 0.0075(14)
C2 0.0476(19) 0.0491(18) 0.058(2) 0.0015(17) 0.0012(16) 0.0053(15)
C13 0.090(3) 0.069(2) 0.067(2) 0.015(2) 0.008(2) -0.007(2)
C17 0.071(3) 0.107(3) 0.087(3) -0.035(3) 0.008(2) -0.037(2)
C10 0.059(2) 0.0452(16) 0.056(2) -0.0015(17) -0.0002(17) 0.0046(16)
C9 0.068(2) 0.0478(17) 0.065(2) -0.0075(19) 0.0027(19) -0.0042(17)
C7 0.078(2) 0.065(2) 0.042(2) -0.0011(17) 0.0006(17) 0.0000(18)
C8 0.064(2) 0.066(2) 0.055(2) -0.0153(18) 0.0028(18) -0.0043(17)

loop_
_atom_type_symbol
_atom_type_description
_atom_type_scat_dispersion_real
_atom_type_scat_dispersion_imag
_atom_type_scat_source
C C 0.0033 0.0016 'International Tables Vol C Tables 4.2.6.8 and 6.1.1.4'
H H 0 0 'International Tables Vol C Tables 4.2.6.8 and 6.1.1.4'
N N 0.0061 0.0033 'International Tables Vol C Tables 4.2.6.8 and 6.1.1.4'
O O 0.0106 0.006 'International Tables Vol C Tables 4.2.6.8 and 6.1.1.4'
Cu Cu 0.3201 1.2651 'International Tables Vol C Tables 4.2.6.8 and 6.1.1.4'

loop_
_geom_angle_atom_site_label_1
_geom_angle_atom_site_label_2
_geom_angle_atom_site_label_3
_geom_angle
O2 Cu1 O1 92.44(8)
O2 Cu1 N2 172.72(10)
O1 Cu1 N2 88.24(9)
O2 Cu1 N1 86.35(9)
O1 Cu1 N1 166.99(10)
N2 Cu1 N1 91.36(9)
O2 Cu1 O5 102.50(8)
O1 Cu1 O5 102.90(8)
N2 Cu1 O5 84.39(9)
N1 Cu1 O5 90.00(9)
C4 O2 Cu1 126.44(19)
C18 N2 C15 108.8(2)
C18 N2 Cu1 111.58(19)
C15 N2 Cu1 115.93(18)
C18 N2 H2N 106.7(17)
C15 N2 H2N 109.4(18)
Cu1 N2 H2N 104.0(17)
N3 O5 Cu1 117.73(19)
C2 O1 Cu1 125.2(2)
C14 N1 C11 109.3(2)
C14 N1 Cu1 112.59(18)
C11 N1 Cu1 114.01(18)
C14 N1 H1N 103.0(18)
C11 N1 H1N 104.8(18)
Cu1 N1 H1N 112.4(18)
O4 C12 C11 112.1(3)
O4 C12 H12A 109.2
C11 C12 H12A 109.2
O4 C12 H12B 109.2
C11 C12 H12B 109.2
H12A C12 H12B 107.9
N1 C11 C12 111.2(3)
N1 C11 H11A 109.4
C12 C11 H11A 109.4
N1 C11 H11B 109.4
C12 C11 H11B 109.4
H11A C11 H11B 108
O6 N3 O5 119.9(3)
O6 N3 O7 118.5(3)
O5 N3 O7 121.5(3)
N1 C14 C13 112.4(3)
N1 C14 H14A 109.1
C13 C14 H14A 109.1
N1 C14 H14B 109.1
C13 C14 H14B 109.1
H14A C14 H14B 107.9
N2 C18 C17 112.1(3)
N2 C18 H18A 109.2
C17 C18 H18A 109.2
N2 C18 H18B 109.2
C17 C18 H18B 109.2
H18A C18 H18B 107.9
C12 O4 C13 110.9(3)
C16 O3 C17 109.9(3)
C6 C5 C10 117.9(3)
C6 C5 C4 119.7(2)
C10 C5 C4 122.3(3)
O3 C16 C15 110.5(3)
O3 C16 H16A 109.6
C15 C16 H16A 109.6
O3 C16 H16B 109.6
C15 C16 H16B 109.6
H16A C16 H16B 108.1
C7 C6 C5 121.2(3)
C7 C6 H6 119.4
C5 C6 H6 119.4
O2 C4 C3 123.9(3)
O2 C4 C5 114.3(2)
C3 C4 C5 121.8(2)
C2 C1 H1A 109.5
C2 C1 H1B 109.5
H1A C1 H1B 109.5
C2 C1 H1C 109.5
H1A C1 H1C 109.5
H1B C1 H1C 109.5
N2 C15 C16 111.6(2)
N2 C15 H15A 109.3
C16 C15 H15A 109.3
N2 C15 H15B 109.3
C16 C15 H15B 109.3
H15A C15 H15B 108
C4 C3 C2 125.1(3)
C4 C3 H3 117.4
C2 C3 H3 117.4
O1 C2 C3 125.9(3)
O1 C2 C1 115.2(3)
C3 C2 C1 118.9(3)
O4 C13 C14 111.7(3)
O4 C13 H13A 109.3
C14 C13 H13A 109.3
O4 C13 H13B 109.3
C14 C13 H13B 109.3
H13A C13 H13B 107.9
O3 C17 C18 112.0(3)
O3 C17 H17A 109.2
C18 C17 H17A 109.2
O3 C17 H17B 109.2
C18 C17 H17B 109.2
H17A C17 H17B 107.9
C9 C10 C5 120.5(3)
C9 C10 H10 119.7
C5 C10 H10 119.7
C8 C9 C10 120.5(3)
C8 C9 H9 119.8
C10 C9 H9 119.8
C8 C7 C6 119.9(3)
C8 C7 H7 120.1
C6 C7 H7 120.1
C9 C8 C7 119.9(3)
C9 C8 H8 120
C7 C8 H8 120

loop_
_geom_bond_atom_site_label_1
_geom_bond_atom_site_label_2
_geom_bond_distance
Cu1 O2 1.9198(18)
Cu1 O1 1.9256(19)
Cu1 N2 2.036(2)
Cu1 N1 2.042(2)
Cu1 O5 2.458(2)
O2 C4 1.283(3)
N2 C18 1.468(4)
N2 C15 1.468(4)
N2 H2N 0.909(2)
O5 N3 1.229(3)
O1 C2 1.267(3)
N1 C14 1.461(4)
N1 C11 1.463(4)
N1 H1N 0.909(2)
C12 O4 1.393(4)
C12 C11 1.515(4)
C12 H12A 0.97
C12 H12B 0.97
C11 H11A 0.97
C11 H11B 0.97
N3 O6 1.219(3)
N3 O7 1.233(3)
C14 C13 1.503(4)
C14 H14A 0.97
C14 H14B 0.97
C18 C17 1.513(4)
C18 H18A 0.97
C18 H18B 0.97
O4 C13 1.411(4)
O3 C16 1.394(4)
O3 C17 1.402(4)
C5 C6 1.383(4)
C5 C10 1.385(4)
C5 C4 1.497(4)
C16 C15 1.509(4)
C16 H16A 0.97
C16 H16B 0.97
C6 C7 1.375(4)
C6 H6 0.93
C4 C3 1.370(4)
C1 C2 1.506(4)
C1 H1A 0.96
C1 H1B 0.96
C1 H1C 0.96
C15 H15A 0.97
C15 H15B 0.97
C3 C2 1.384(4)
C3 H3 0.93
C13 H13A 0.97
C13 H13B 0.97
C17 H17A 0.97
C17 H17B 0.97
C10 C9 1.379(4)
C10 H10 0.93
C9 C8 1.361(4)
C9 H9 0.93
C7 C8 1.369(4)
C7 H7 0.93
C8 H8 0.93
